data_1557099
loop_
_publ_author_name
'Ryan, Austin J.'
'Ziller, Joseph W.'
'Evans, William J.'

_publ_section_title
;
 The importance of the counter-cation in reductive rare-earth metal
 chemistry: 18-crown-6 instead of 2,2,2-cryptand allows isolation of
 [YII(NR2)3]1&#x2212; and ynediolate and enediolate complexes from CO
 reactions
;
_journal_issue 7
_journal_name_full 'Chemical Science'
_journal_page_first 2006
_journal_page_last 2014
_journal_paper_doi 10.1039/C9SC05794C
_journal_volume 11
_journal_year 2020
_chemical_formula_sum 'C78 H190 Gd2 K2 N6 O21 Si12'
_chemical_formula_weight 2278.13
_space_group_crystal_system monoclinic
_space_group_IT_number 15
_space_group_name_Hall '-C 2yc'
_space_group_name_H-M_alt 'C 1 2/c 1'
_atom_sites_solution_hydrogens geom
_atom_sites_solution_primary direct
_atom_sites_solution_secondary difmap
_audit_creation_method SHELXL-2014/7
_audit_update_record
;
2019-08-29 deposited with the CCDC.	2020-01-20 downloaded from the CCDC.
;
_cell_angle_alpha 90
_cell_angle_beta 103.210(6)
_cell_angle_gamma 90
_cell_formula_units_Z 4
_cell_length_a 25.507(11)
_cell_length_b 18.806(8)
_cell_length_c 25.726(11)
_cell_measurement_reflns_used 4524
_cell_measurement_temperature 88(2)
_cell_measurement_theta_max 20.98
_cell_measurement_theta_min 2.31
_cell_volume 12014(9)
_computing_cell_refinement 'Bruker SAINT 8.34a, 2013'
_computing_data_collection 'Bruker APEX2 2014.11-0, 2014'
_computing_data_reduction 'Bruker SAINT 8.34a, 2013'
_computing_molecular_graphics 'Bruker SHELXTL'
_computing_publication_material 'Bruker SHELXTL'
_computing_structure_refinement 'SHELXL-2014/7 (Sheldrick, 2014)'
_computing_structure_solution 'Bruker SHELXTL 2014/4'
_diffrn_ambient_temperature 88(2)
_diffrn_measured_fraction_theta_full 0.996
_diffrn_measured_fraction_theta_max 0.996
_diffrn_measurement_device_type 'Bruker SMART APEX II CCD'
_diffrn_measurement_method '\f and \w scans'
_diffrn_radiation_type MoK\a
_diffrn_radiation_wavelength 0.71073
_diffrn_reflns_av_R_equivalents 0.2154
_diffrn_reflns_av_unetI/netI 0.1518
_diffrn_reflns_Laue_measured_fraction_full 0.996
_diffrn_reflns_Laue_measured_fraction_max 0.996
_diffrn_reflns_limit_h_max 28
_diffrn_reflns_limit_h_min -28
_diffrn_reflns_limit_k_max 20
_diffrn_reflns_limit_k_min -21
_diffrn_reflns_limit_l_max 28
_diffrn_reflns_limit_l_min -28
_diffrn_reflns_number 49730
_diffrn_reflns_point_group_measured_fraction_full 0.996
_diffrn_reflns_point_group_measured_fraction_max 0.996
_diffrn_reflns_theta_full 23.418
_diffrn_reflns_theta_max 23.418
_diffrn_reflns_theta_min 1.358
_diffrn_source 'fine-focus sealed tube'
_exptl_absorpt_coefficient_mu 1.340
_exptl_absorpt_correction_T_max 0.7449
_exptl_absorpt_correction_T_min 0.5093
_exptl_absorpt_correction_type multi-scan
_exptl_absorpt_process_details 'Bruker SADABS 2014/5'
_exptl_crystal_colour colourless
_exptl_crystal_density_diffrn 1.260
_exptl_crystal_description irregular
_exptl_crystal_F_000 4808
_exptl_crystal_size_max 0.192
_exptl_crystal_size_mid 0.118
_exptl_crystal_size_min 0.108
_refine_diff_density_max 4.989
_refine_diff_density_min -1.908
_refine_diff_density_rms 0.210
_refine_ls_extinction_method none
_refine_ls_goodness_of_fit_ref 1.027
_refine_ls_hydrogen_treatment constr
_refine_ls_matrix_type full
_refine_ls_number_parameters 559
_refine_ls_number_reflns 8761
_refine_ls_number_restraints 0
_refine_ls_restrained_S_all 1.027
_refine_ls_R_factor_all 0.1704
_refine_ls_R_factor_gt 0.1015
_refine_ls_shift/su_max 0.000
_refine_ls_shift/su_mean 0.000
_refine_ls_structure_factor_coef Fsqd
_refine_ls_weighting_details 'w=1/[\s^2^(Fo^2^)+(0.1611P)^2^+128.1010P] where P=(Fo^2^+2Fc^2^)/3'
_refine_ls_weighting_scheme calc
_refine_ls_wR_factor_gt 0.2455
_refine_ls_wR_factor_ref 0.2892
_reflns_Friedel_coverage 0.000
_reflns_number_gt 5141
_reflns_number_total 8761
_reflns_threshold_expression 'I > 2\s(I)'
_cod_data_source_file c9sc05794c3.cif
_cod_data_source_block ajr55
_cod_depositor_comments
;Adding full bibliography for 1557089--1557101.cif.

 Adding full bibliography for 1557089--1557101.cif.
;
_cod_original_sg_symbol_H-M 'C 2/c'
_cod_database_code 1557099
_shelx_shelxl_version_number 2014/7
_shelx_space_group_comment
; 
The symmetry employed for this shelxl refinement is uniquely defined 
by the following loop, which should always be used as a source of 
symmetry information in preference to the above space-group names. 
They are only intended as comments. 
;
_shelx_estimated_absorpt_t_min 0.783
_shelx_estimated_absorpt_t_max 0.869
_exptl_absorpt_special_details
; 
 Reflections not merged 
   50673 Corrected reflections written to file ajr55s.hkl 
 Estimated minimum and maximum transmission:  0.5093  0.7449 
 The ratio of these values is more reliable than their absolute values! 
 Additional spherical absorption correction applied with mu*r =  0.2000 
 Lambda/2 correction factor = 0.00150 
;

loop_
_space_group_symop_operation_xyz
'x, y, z'
'-x, y, -z+1/2'
'x+1/2, y+1/2, z'
'-x+1/2, y+1/2, -z+1/2'
'-x, -y, -z'
'x, -y, z-1/2'
'-x+1/2, -y+1/2, -z'
'x+1/2, -y+1/2, z-1/2'

loop_
_atom_site_label
_atom_site_type_symbol
_atom_site_fract_x
_atom_site_fract_y
_atom_site_fract_z
_atom_site_U_iso_or_equiv
_atom_site_adp_type
_atom_site_occupancy
_atom_site_site_symmetry_order
_atom_site_calc_flag
_atom_site_refinement_flags_posn
_atom_site_refinement_flags_adp
_atom_site_refinement_flags_occupancy
_atom_site_disorder_assembly
_atom_site_disorder_group
Gd1 Gd 0.66024(3) 0.16559(4) 0.29851(3) 0.0268(3) Uani 1 1 d . . . . .
K1 K 1.02676(13) 0.19963(18) 0.42676(13) 0.0292(8) Uani 1 1 d . . . . .
Si1 Si 0.6244(2) 0.3421(2) 0.29376(19) 0.0390(12) Uani 1 1 d . . . . .
Si2 Si 0.71932(19) 0.3029(3) 0.3822(2) 0.0398(12) Uani 1 1 d . . . . .
Si3 Si 0.63563(19) 0.0900(2) 0.17483(19) 0.0359(11) Uani 1 1 d . . . . .
Si4 Si 0.73564(17) 0.1804(2) 0.20014(18) 0.0341(11) Uani 1 1 d . . . . .
Si5 Si 0.71922(18) 0.0147(2) 0.36958(18) 0.0352(11) Uani 1 1 d . . . . .
Si6 Si 0.61779(19) 0.0707(2) 0.39417(19) 0.0361(11) Uani 1 1 d . . . . .
N1 N 0.6709(5) 0.2818(6) 0.3277(5) 0.032(3) Uani 1 1 d . . . . .
N3 N 0.6814(5) 0.1422(6) 0.2167(5) 0.030(3) Uani 1 1 d . . . . .
N2 N 0.6697(5) 0.0769(6) 0.3621(5) 0.030(3) Uani 1 1 d . . . . .
O1 O 0.5765(4) 0.1655(5) 0.2729(4) 0.033(2) Uani 1 1 d . . . . .
O2 O 1.0943(4) 0.0949(6) 0.3937(4) 0.033(3) Uani 1 1 d . . . . .
O3 O 1.1405(4) 0.2018(6) 0.4643(4) 0.037(3) Uani 1 1 d . . . . .
O4 O 1.0819(4) 0.3308(6) 0.4625(4) 0.037(3) Uani 1 1 d . . . . .
O5 O 0.9695(4) 0.3283(6) 0.4278(4) 0.035(3) Uani 1 1 d . . . . .
O6 O 0.9314(4) 0.2280(5) 0.3485(4) 0.037(3) Uani 1 1 d . . . . .
O7 O 0.9842(4) 0.0979(5) 0.3476(4) 0.034(3) Uani 1 1 d . . . . .
O8 O 0.9159(4) -0.0375(5) 0.4550(4) 0.033(3) Uani 1 1 d . . . . .
O9 O 0.9414(4) 0.1499(5) 0.4738(4) 0.028(2) Uani 1 1 d . . . . .
O10 O 1.0430(4) 0.1804(5) 0.5360(4) 0.028(2) Uani 1 1 d . . . . .
C1 C 0.5236(6) 0.1651(8) 0.2571(6) 0.028(3) Uani 1 1 d . . . . .
C2 C 0.6493(8) 0.4397(10) 0.2962(8) 0.065(6) Uani 1 1 d . . . . .
H2A H 0.6504 0.4597 0.3316 0.098 Uiso 1 1 calc R U . . .
H2B H 0.6247 0.4677 0.2690 0.098 Uiso 1 1 calc R U . . .
H2C H 0.6855 0.4410 0.2893 0.098 Uiso 1 1 calc R U . . .
C3 C 0.6036(8) 0.3203(10) 0.2208(7) 0.053(5) Uani 1 1 d . . . . .
H3A H 0.6347 0.3252 0.2046 0.079 Uiso 1 1 calc R U . . .
H3B H 0.5751 0.3531 0.2033 0.079 Uiso 1 1 calc R U . . .
H3C H 0.5902 0.2714 0.2163 0.079 Uiso 1 1 calc R U . . .
C4 C 0.5620(6) 0.3437(8) 0.3199(7) 0.038(4) Uani 1 1 d . . . . .
H4A H 0.5457 0.2962 0.3165 0.057 Uiso 1 1 calc R U . . .
H4B H 0.5364 0.3779 0.2994 0.057 Uiso 1 1 calc R U . . .
H4C H 0.5710 0.3578 0.3576 0.057 Uiso 1 1 calc R U . . .
C5 C 0.7690(7) 0.3706(9) 0.3712(8) 0.052(5) Uani 1 1 d . . . . .
H5A H 0.7834 0.3567 0.3404 0.079 Uiso 1 1 calc R U . . .
H5B H 0.7986 0.3737 0.4030 0.079 Uiso 1 1 calc R U . . .
H5C H 0.7513 0.4169 0.3642 0.079 Uiso 1 1 calc R U . . .
C6 C 0.6917(8) 0.3393(11) 0.4397(8) 0.065(6) Uani 1 1 d . . . . .
H6A H 0.6672 0.3790 0.4269 0.098 Uiso 1 1 calc R U . . .
H6B H 0.7215 0.3561 0.4682 0.098 Uiso 1 1 calc R U . . .
H6C H 0.6721 0.3017 0.4536 0.098 Uiso 1 1 calc R U . . .
C7 C 0.7590(7) 0.2201(9) 0.4083(7) 0.051(5) Uani 1 1 d . . . . .
H7A H 0.7348 0.1847 0.4183 0.076 Uiso 1 1 calc R U . . .
H7B H 0.7874 0.2322 0.4396 0.076 Uiso 1 1 calc R U . . .
H7C H 0.7752 0.2003 0.3804 0.076 Uiso 1 1 calc R U . . .
C8 C 0.5753(6) 0.1408(9) 0.1391(6) 0.040(4) Uani 1 1 d . . . . .
H8A H 0.5550 0.1574 0.1648 0.061 Uiso 1 1 calc R U . . .
H8B H 0.5524 0.1100 0.1126 0.061 Uiso 1 1 calc R U . . .
H8C H 0.5869 0.1818 0.1210 0.061 Uiso 1 1 calc R U . . .
C9 C 0.6124(7) 0.0159(8) 0.2132(6) 0.046(5) Uani 1 1 d . . . . .
H9A H 0.6404 -0.0206 0.2216 0.069 Uiso 1 1 calc R U . . .
H9B H 0.5793 -0.0050 0.1916 0.069 Uiso 1 1 calc R U . . .
H9C H 0.6053 0.0348 0.2464 0.069 Uiso 1 1 calc R U . . .
C10 C 0.6631(8) 0.0455(10) 0.1213(7) 0.053(5) Uani 1 1 d . . . . .
H10A H 0.6732 0.0817 0.0980 0.080 Uiso 1 1 calc R U . . .
H10B H 0.6356 0.0141 0.1003 0.080 Uiso 1 1 calc R U . . .
H10C H 0.6950 0.0175 0.1379 0.080 Uiso 1 1 calc R U . . .
C11 C 0.7908(7) 0.1175(9) 0.1933(7) 0.042(4) Uani 1 1 d . . . . .
H11A H 0.8017 0.0893 0.2260 0.063 Uiso 1 1 calc R U . . .
H11B H 0.8217 0.1446 0.1875 0.063 Uiso 1 1 calc R U . . .
H11C H 0.7777 0.0858 0.1629 0.063 Uiso 1 1 calc R U . . .
C12 C 0.7188(6) 0.2317(9) 0.1354(6) 0.041(4) Uani 1 1 d . . . . .
H12A H 0.7036 0.1992 0.1060 0.062 Uiso 1 1 calc R U . . .
H12B H 0.7516 0.2535 0.1289 0.062 Uiso 1 1 calc R U . . .
H12C H 0.6925 0.2688 0.1376 0.062 Uiso 1 1 calc R U . . .
C13 C 0.7669(6) 0.2484(8) 0.2513(6) 0.030(4) Uani 1 1 d . . . . .
H13A H 0.7409 0.2864 0.2522 0.046 Uiso 1 1 calc R U . . .
H13B H 0.7989 0.2684 0.2418 0.046 Uiso 1 1 calc R U . . .
H13C H 0.7771 0.2258 0.2865 0.046 Uiso 1 1 calc R U . . .
C14 C 0.7636(6) 0.0338(9) 0.3220(6) 0.039(4) Uani 1 1 d . . . . .
H14A H 0.7418 0.0340 0.2853 0.059 Uiso 1 1 calc R U . . .
H14B H 0.7914 -0.0030 0.3256 0.059 Uiso 1 1 calc R U . . .
H14C H 0.7807 0.0803 0.3303 0.059 Uiso 1 1 calc R U . . .
C15 C 0.7660(7) 0.0111(11) 0.4370(7) 0.054(5) Uani 1 1 d . . . . .
H15A H 0.7807 0.0586 0.4468 0.081 Uiso 1 1 calc R U . . .
H15B H 0.7955 -0.0220 0.4362 0.081 Uiso 1 1 calc R U . . .
H15C H 0.7463 -0.0052 0.4633 0.081 Uiso 1 1 calc R U . . .
C16 C 0.6929(8) -0.0782(10) 0.3543(8) 0.058(5) Uani 1 1 d . . . . .
H16A H 0.6710 -0.0917 0.3794 0.087 Uiso 1 1 calc R U . . .
H16B H 0.7232 -0.1112 0.3577 0.087 Uiso 1 1 calc R U . . .
H16C H 0.6708 -0.0800 0.3177 0.087 Uiso 1 1 calc R U . . .
C17 C 0.6350(8) 0.0287(10) 0.4617(8) 0.063(6) Uani 1 1 d . . . . .
H17A H 0.6456 -0.0209 0.4585 0.094 Uiso 1 1 calc R U . . .
H17B H 0.6035 0.0303 0.4776 0.094 Uiso 1 1 calc R U . . .
H17C H 0.6648 0.0547 0.4846 0.094 Uiso 1 1 calc R U . . .
C18 C 0.5588(7) 0.0189(8) 0.3545(7) 0.049(5) Uani 1 1 d . . . . .
H18A H 0.5467 0.0404 0.3191 0.073 Uiso 1 1 calc R U . . .
H18B H 0.5293 0.0198 0.3731 0.073 Uiso 1 1 calc R U . . .
H18C H 0.5698 -0.0304 0.3506 0.073 Uiso 1 1 calc R U . . .
C19 C 0.5914(7) 0.1600(8) 0.4055(7) 0.044(4) Uani 1 1 d . . . . .
H19A H 0.6196 0.1874 0.4295 0.066 Uiso 1 1 calc R U . . .
H19B H 0.5603 0.1548 0.4216 0.066 Uiso 1 1 calc R U . . .
H19C H 0.5803 0.1850 0.3713 0.066 Uiso 1 1 calc R U . . .
C20 C 1.0197(6) 0.0488(9) 0.3311(6) 0.039(4) Uani 1 1 d . . . . .
H20A H 1.0353 0.0699 0.3027 0.047 Uiso 1 1 calc R U . . .
H20B H 1.0002 0.0048 0.3170 0.047 Uiso 1 1 calc R U . . .
C21 C 1.0639(6) 0.0322(8) 0.3803(6) 0.034(4) Uani 1 1 d . . . . .
H21A H 1.0479 0.0174 0.4102 0.040 Uiso 1 1 calc R U . . .
H21B H 1.0871 -0.0067 0.3726 0.040 Uiso 1 1 calc R U . . .
C22 C 1.1438(6) 0.0823(9) 0.4346(6) 0.037(4) Uani 1 1 d . . . . .
H22A H 1.1666 0.0465 0.4221 0.044 Uiso 1 1 calc R U . . .
H22B H 1.1351 0.0649 0.4680 0.044 Uiso 1 1 calc R U . . .
C23 C 1.1720(6) 0.1520(8) 0.4436(7) 0.036(4) Uani 1 1 d . . . . .
H23A H 1.2072 0.1460 0.4690 0.043 Uiso 1 1 calc R U . . .
H23B H 1.1786 0.1699 0.4095 0.043 Uiso 1 1 calc R U . . .
C24 C 1.1660(6) 0.2699(9) 0.4725(7) 0.040(4) Uani 1 1 d . . . . .
H24A H 1.1693 0.2903 0.4379 0.048 Uiso 1 1 calc R U . . .
H24B H 1.2025 0.2653 0.4958 0.048 Uiso 1 1 calc R U . . .
C25 C 1.1311(7) 0.3179(8) 0.4987(7) 0.045(5) Uani 1 1 d . . . . .
H25A H 1.1246 0.2947 0.5312 0.054 Uiso 1 1 calc R U . . .
H25B H 1.1500 0.3635 0.5093 0.054 Uiso 1 1 calc R U . . .
C26 C 1.0483(6) 0.3714(9) 0.4874(7) 0.041(4) Uani 1 1 d . . . . .
H26A H 1.0676 0.4142 0.5040 0.049 Uiso 1 1 calc R U . . .
H26B H 1.0375 0.3430 0.5156 0.049 Uiso 1 1 calc R U . . .
C27 C 0.9993(7) 0.3926(9) 0.4459(7) 0.047(5) Uani 1 1 d . . . . .
H27A H 0.9769 0.4259 0.4613 0.056 Uiso 1 1 calc R U . . .
H27B H 1.0100 0.4165 0.4156 0.056 Uiso 1 1 calc R U . . .
C28 C 0.9252(8) 0.3443(10) 0.3855(8) 0.056(5) Uani 1 1 d . . . . .
H28A H 0.9376 0.3661 0.3554 0.068 Uiso 1 1 calc R U . . .
H28B H 0.9005 0.3779 0.3976 0.068 Uiso 1 1 calc R U . . .
C29 C 0.8968(7) 0.2744(10) 0.3684(8) 0.055(5) Uani 1 1 d . . . . .
H29A H 0.8861 0.2520 0.3992 0.066 Uiso 1 1 calc R U . . .
H29B H 0.8638 0.2833 0.3403 0.066 Uiso 1 1 calc R U . . .
C30 C 0.9048(7) 0.1663(9) 0.3248(7) 0.045(4) Uani 1 1 d . . . . .
H30A H 0.8739 0.1795 0.2955 0.054 Uiso 1 1 calc R U . . .
H30B H 0.8909 0.1389 0.3517 0.054 Uiso 1 1 calc R U . . .
C31 C 0.9432(6) 0.1234(9) 0.3041(6) 0.037(4) Uani 1 1 d . . . . .
H31A H 0.9243 0.0827 0.2835 0.045 Uiso 1 1 calc R U . . .
H31B H 0.9595 0.1525 0.2799 0.045 Uiso 1 1 calc R U . . .
C32 C 0.9081(6) -0.0828(8) 0.4098(6) 0.030(4) Uani 1 1 d . . . . .
H32A H 0.9375 -0.0756 0.3909 0.036 Uiso 1 1 calc R U . . .
H32B H 0.8735 -0.0714 0.3848 0.036 Uiso 1 1 calc R U . . .
C33 C 0.9167(6) 0.0346(8) 0.4404(6) 0.028(4) Uani 1 1 d . . . . .
H33A H 0.8805 0.0496 0.4204 0.034 Uiso 1 1 calc R U . . .
H33B H 0.9424 0.0417 0.4172 0.034 Uiso 1 1 calc R U . . .
C34 C 0.9334(6) 0.0775(8) 0.4898(6) 0.029(4) Uani 1 1 d . . . . .
H34A H 0.9052 0.0760 0.5106 0.035 Uiso 1 1 calc R U . . .
H34B H 0.9673 0.0584 0.5123 0.035 Uiso 1 1 calc R U . . .
C35 C 0.9486(6) 0.1988(9) 0.5169(6) 0.032(4) Uani 1 1 d . . . . .
H35A H 0.9164 0.1972 0.5323 0.039 Uiso 1 1 calc R U . . .
H35B H 0.9512 0.2475 0.5030 0.039 Uiso 1 1 calc R U . . .
C36 C 0.9978(6) 0.1845(8) 0.5605(6) 0.032(4) Uani 1 1 d . . . . .
H36A H 1.0032 0.2232 0.5873 0.038 Uiso 1 1 calc R U . . .
H36B H 0.9936 0.1391 0.5788 0.038 Uiso 1 1 calc R U . . .
C37 C 1.0922(6) 0.1584(8) 0.5724(6) 0.029(4) Uani 1 1 d . . . . .
H37A H 1.0987 0.1895 0.6042 0.034 Uiso 1 1 calc R U . . .
H37B H 1.1225 0.1650 0.5548 0.034 Uiso 1 1 calc R U . . .
O11 O 1.0000 0.2753(9) 0.2500 0.049(4) Uani 1 2 d S T P . .
C44 C 1.0290(18) 0.312(2) 0.2946(17) 0.065(12) Uiso 0.5 1 d . . P A 1
H44A H 1.0076 0.3150 0.3221 0.078 Uiso 0.5 1 calc R U P A 1
H44B H 1.0369 0.3607 0.2843 0.078 Uiso 0.5 1 calc R U P A 1
C45 C 1.0543(16) 0.310(2) 0.2688(16) 0.058(11) Uiso 0.5 1 d . . P A 2
H45A H 1.0755 0.3061 0.2411 0.070 Uiso 0.5 1 calc R U P A 2
H45B H 1.0501 0.3610 0.2766 0.070 Uiso 0.5 1 calc R U P A 2
C46 C 1.0809(9) 0.2726(13) 0.3167(9) 0.080(7) Uiso 1 1 d . . . . .
H46A H 1.0728 0.2238 0.3258 0.120 Uiso 0.5 1 calc R U P A 1
H46B H 1.1010 0.2969 0.3488 0.120 Uiso 0.5 1 calc R U P A 1
H46C H 1.1026 0.2714 0.2898 0.120 Uiso 0.5 1 calc R U P A 1
H46D H 1.0560 0.2675 0.3404 0.120 Uiso 0.5 1 calc R U P A 2
H46E H 1.1127 0.2995 0.3350 0.120 Uiso 0.5 1 calc R U P A 2
H46F H 1.0920 0.2253 0.3071 0.120 Uiso 0.5 1 calc R U P A 2

loop_
_atom_site_aniso_label
_atom_site_aniso_U_11
_atom_site_aniso_U_22
_atom_site_aniso_U_33
_atom_site_aniso_U_23
_atom_site_aniso_U_13
_atom_site_aniso_U_12
Gd1 0.0235(4) 0.0175(4) 0.0422(5) 0.0016(4) 0.0130(3) 0.0014(4)
K1 0.0213(18) 0.0281(19) 0.040(2) -0.0007(15) 0.0100(15) 0.0026(14)
Si1 0.051(3) 0.022(3) 0.053(3) 0.002(2) 0.031(2) 0.005(2)
Si2 0.035(3) 0.036(3) 0.055(3) -0.009(2) 0.023(2) -0.011(2)
Si3 0.041(3) 0.020(2) 0.049(3) -0.001(2) 0.015(2) 0.004(2)
Si4 0.026(2) 0.037(3) 0.043(3) 0.007(2) 0.015(2) 0.009(2)
Si5 0.033(3) 0.027(3) 0.048(3) 0.005(2) 0.014(2) 0.009(2)
Si6 0.035(3) 0.022(3) 0.056(3) 0.007(2) 0.021(2) 0.004(2)
N1 0.023(7) 0.027(8) 0.048(8) 0.004(6) 0.012(6) -0.007(6)
N3 0.023(7) 0.024(7) 0.044(8) -0.014(6) 0.012(6) 0.005(5)
N2 0.029(7) 0.026(7) 0.037(8) 0.007(6) 0.015(6) 0.000(6)
O1 0.031(6) 0.029(6) 0.042(6) 0.001(5) 0.014(5) 0.001(5)
O2 0.007(5) 0.046(7) 0.046(7) 0.000(5) 0.006(5) -0.005(5)
O3 0.019(6) 0.041(7) 0.055(7) -0.002(5) 0.015(5) -0.008(5)
O4 0.033(6) 0.032(6) 0.046(7) 0.002(5) 0.010(5) -0.009(5)
O5 0.031(6) 0.031(6) 0.042(6) 0.004(5) 0.006(5) 0.007(5)
O6 0.030(6) 0.028(6) 0.049(7) -0.004(5) 0.004(5) 0.007(5)
O7 0.027(6) 0.037(7) 0.038(6) -0.007(5) 0.006(5) 0.000(5)
O8 0.029(6) 0.030(6) 0.038(6) 0.001(5) 0.007(5) 0.001(5)
O9 0.026(6) 0.014(6) 0.043(6) 0.003(4) 0.007(5) 0.004(4)
O10 0.019(5) 0.024(6) 0.044(6) 0.003(5) 0.012(5) 0.005(4)
C1 0.022(7) 0.017(8) 0.046(9) -0.003(7) 0.011(7) 0.006(6)
C2 0.069(15) 0.050(13) 0.095(16) 0.018(11) 0.055(13) 0.008(11)
C3 0.066(13) 0.052(13) 0.045(11) 0.017(9) 0.024(10) 0.024(10)
C4 0.038(10) 0.014(9) 0.066(12) 0.010(8) 0.020(8) 0.013(7)
C5 0.041(11) 0.029(10) 0.096(15) -0.003(10) 0.034(10) -0.001(9)
C6 0.052(13) 0.086(16) 0.065(13) -0.044(12) 0.027(10) -0.028(11)
C7 0.052(12) 0.049(12) 0.052(12) 0.007(9) 0.013(9) -0.029(10)
C8 0.036(10) 0.042(11) 0.044(11) 0.009(8) 0.009(8) 0.002(8)
C9 0.074(13) 0.013(9) 0.045(11) 0.002(7) 0.001(9) -0.007(8)
C10 0.067(14) 0.042(12) 0.053(12) -0.001(9) 0.019(10) 0.003(10)
C11 0.045(11) 0.028(10) 0.052(11) 0.004(8) 0.010(8) 0.009(8)
C12 0.027(9) 0.041(11) 0.056(11) 0.006(8) 0.010(8) 0.013(8)
C13 0.018(8) 0.028(9) 0.050(10) -0.005(7) 0.017(7) -0.002(7)
C14 0.038(10) 0.037(10) 0.046(10) 0.000(8) 0.017(8) 0.011(8)
C15 0.042(11) 0.075(15) 0.047(11) 0.015(10) 0.013(9) 0.023(10)
C16 0.067(14) 0.041(12) 0.070(14) 0.003(10) 0.025(11) 0.004(10)
C17 0.075(15) 0.049(13) 0.075(14) 0.024(10) 0.039(12) 0.023(11)
C18 0.048(11) 0.019(9) 0.089(14) -0.003(9) 0.036(10) -0.019(8)
C19 0.036(10) 0.033(10) 0.069(12) -0.013(9) 0.024(9) -0.012(8)
C20 0.033(10) 0.034(10) 0.053(11) -0.006(8) 0.016(8) 0.013(8)
C21 0.019(8) 0.032(10) 0.051(11) -0.016(8) 0.010(8) -0.004(7)
C22 0.026(9) 0.039(10) 0.048(10) 0.000(8) 0.014(8) 0.024(8)
C23 0.018(8) 0.037(11) 0.060(11) -0.006(8) 0.023(8) 0.007(7)
C24 0.012(8) 0.043(11) 0.059(11) 0.005(9) -0.004(7) -0.005(8)
C25 0.042(11) 0.025(10) 0.064(12) -0.005(8) 0.001(9) -0.010(8)
C26 0.030(10) 0.029(10) 0.071(12) -0.029(9) 0.025(9) -0.024(8)
C27 0.040(11) 0.032(11) 0.071(13) -0.005(9) 0.019(10) 0.007(8)
C28 0.053(13) 0.042(12) 0.068(13) -0.013(10) 0.001(10) 0.022(10)
C29 0.027(10) 0.063(14) 0.068(13) -0.004(10) -0.004(9) 0.033(9)
C30 0.055(12) 0.028(10) 0.045(11) -0.004(8) -0.004(8) 0.004(9)
C31 0.027(9) 0.038(10) 0.045(10) 0.000(8) 0.007(8) 0.006(8)
C32 0.026(9) 0.034(10) 0.029(9) -0.002(7) 0.004(7) 0.000(7)
C33 0.020(8) 0.022(9) 0.041(10) 0.010(7) 0.004(7) 0.010(7)
C34 0.015(8) 0.036(10) 0.040(9) -0.003(7) 0.014(7) 0.010(7)
C35 0.025(9) 0.032(9) 0.044(10) -0.003(8) 0.018(7) 0.001(7)
C36 0.020(8) 0.025(9) 0.056(11) -0.005(7) 0.019(8) -0.001(6)
C37 0.021(8) 0.034(10) 0.031(9) -0.003(7) 0.008(6) 0.001(7)
O11 0.059(12) 0.040(11) 0.049(11) 0.000 0.018(9) 0.000

loop_
_atom_type_symbol
_atom_type_description
_atom_type_scat_dispersion_real
_atom_type_scat_dispersion_imag
_atom_type_scat_source
C C 0.0033 0.0016 'International Tables Vol C Tables 4.2.6.8 and 6.1.1.4'
H H 0.0000 0.0000 'International Tables Vol C Tables 4.2.6.8 and 6.1.1.4'
N N 0.0061 0.0033 'International Tables Vol C Tables 4.2.6.8 and 6.1.1.4'
O O 0.0106 0.0060 'International Tables Vol C Tables 4.2.6.8 and 6.1.1.4'
Si Si 0.0817 0.0704 'International Tables Vol C Tables 4.2.6.8 and 6.1.1.4'
K K 0.2009 0.2494 'International Tables Vol C Tables 4.2.6.8 and 6.1.1.4'
Gd Gd -0.1653 3.9035 'International Tables Vol C Tables 4.2.6.8 and 6.1.1.4'

loop_
_geom_angle_atom_site_label_1
_geom_angle_atom_site_label_2
_geom_angle_atom_site_label_3
_geom_angle
_geom_angle_site_symmetry_1
_geom_angle_site_symmetry_3
O1 Gd1 N1 98.0(4) . .
O1 Gd1 N2 99.0(4) . .
N1 Gd1 N2 117.9(4) . .
O1 Gd1 N3 98.4(4) . .
N1 Gd1 N3 116.0(4) . .
N2 Gd1 N3 119.6(4) . .
O1 Gd1 Si3 75.4(3) . .
N1 Gd1 Si3 133.0(3) . .
N2 Gd1 Si3 109.1(3) . .
N3 Gd1 Si3 27.1(3) . .
O1 Gd1 Si6 75.9(3) . .
N1 Gd1 Si6 107.1(3) . .
N2 Gd1 Si6 27.2(3) . .
N3 Gd1 Si6 136.9(3) . .
Si3 Gd1 Si6 115.73(12) . .
O1 Gd1 Si1 75.3(3) . .
N1 Gd1 Si1 26.8(3) . .
N2 Gd1 Si1 135.0(3) . .
N3 Gd1 Si1 105.4(3) . .
Si3 Gd1 Si1 112.25(11) . .
Si6 Gd1 Si1 113.92(11) . .
O10 K1 O7 126.0(3) . .
O10 K1 O5 93.4(3) . .
O7 K1 O5 118.1(3) . .
O10 K1 O6 130.6(3) . .
O7 K1 O6 59.2(3) . .
O5 K1 O6 58.9(3) . .
O10 K1 O3 75.7(3) . .
O7 K1 O3 116.7(3) . .
O5 K1 O3 118.3(3) . .
O6 K1 O3 152.1(3) . .
O10 K1 O2 104.5(3) . .
O7 K1 O2 58.6(3) . .
O5 K1 O2 159.3(3) . .
O6 K1 O2 113.2(3) . .
O3 K1 O2 58.4(3) . .
O10 K1 O9 58.9(3) . .
O7 K1 O9 83.1(3) . .
O5 K1 O9 80.3(3) . .
O6 K1 O9 75.6(3) . .
O3 K1 O9 132.3(3) . .
O2 K1 O9 117.6(3) . .
O10 K1 O4 80.8(3) . .
O7 K1 O4 152.6(3) . .
O5 K1 O4 58.7(3) . .
O6 K1 O4 110.0(3) . .
O3 K1 O4 59.6(3) . .
O2 K1 O4 113.5(3) . .
O9 K1 O4 120.3(3) . .
O10 K1 C35 43.9(3) . .
O7 K1 C35 107.5(3) . .
O5 K1 C35 67.1(3) . .
O6 K1 C35 86.8(3) . .
O3 K1 C35 118.9(3) . .
O2 K1 C35 133.4(4) . .
O9 K1 C35 24.5(3) . .
O4 K1 C35 96.1(3) . .
N1 Si1 C4 111.8(7) . .
N1 Si1 C3 111.6(7) . .
C4 Si1 C3 107.1(8) . .
N1 Si1 C2 115.1(8) . .
C4 Si1 C2 105.9(7) . .
C3 Si1 C2 104.8(9) . .
N1 Si1 Gd1 37.0(4) . .
C4 Si1 Gd1 104.1(5) . .
C3 Si1 Gd1 80.6(6) . .
C2 Si1 Gd1 146.2(6) . .
N1 Si2 C5 115.3(8) . .
N1 Si2 C7 109.3(7) . .
C5 Si2 C7 106.8(8) . .
N1 Si2 C6 113.5(8) . .
C5 Si2 C6 105.0(8) . .
C7 Si2 C6 106.5(9) . .
N3 Si3 C8 112.6(7) . .
N3 Si3 C10 113.8(8) . .
C8 Si3 C10 105.7(8) . .
N3 Si3 C9 110.3(7) . .
C8 Si3 C9 108.4(8) . .
C10 Si3 C9 105.7(8) . .
N3 Si3 Gd1 38.5(4) . .
C8 Si3 Gd1 101.7(6) . .
C10 Si3 Gd1 148.2(6) . .
C9 Si3 Gd1 80.3(5) . .
N3 Si4 C13 110.6(6) . .
N3 Si4 C11 115.3(7) . .
C13 Si4 C11 106.7(7) . .
N3 Si4 C12 113.8(7) . .
C13 Si4 C12 104.2(8) . .
C11 Si4 C12 105.3(7) . .
N2 Si5 C15 115.5(7) . .
N2 Si5 C16 113.3(8) . .
C15 Si5 C16 106.4(9) . .
N2 Si5 C14 109.7(7) . .
C15 Si5 C14 105.0(8) . .
C16 Si5 C14 106.3(8) . .
N2 Si6 C19 111.2(7) . .
N2 Si6 C17 115.7(8) . .
C19 Si6 C17 104.6(9) . .
N2 Si6 C18 112.5(7) . .
C19 Si6 C18 106.2(8) . .
C17 Si6 C18 105.9(9) . .
N2 Si6 Gd1 37.9(4) . .
C19 Si6 Gd1 80.0(5) . .
C17 Si6 Gd1 147.9(7) . .
C18 Si6 Gd1 103.0(6) . .
Si2 N1 Si1 123.5(8) . .
Si2 N1 Gd1 120.1(7) . .
Si1 N1 Gd1 116.2(6) . .
Si4 N3 Si3 124.3(7) . .
Si4 N3 Gd1 121.1(6) . .
Si3 N3 Gd1 114.4(6) . .
Si5 N2 Si6 122.3(7) . .
Si5 N2 Gd1 122.1(6) . .
Si6 N2 Gd1 115.0(6) . .
C1 O1 Gd1 179.5(11) . .
C21 O2 C22 112.1(12) . .
C21 O2 K1 108.2(8) . .
C22 O2 K1 112.0(8) . .
C23 O3 C24 111.7(11) . .
C23 O3 K1 119.1(9) . .
C24 O3 K1 117.2(8) . .
C25 O4 C26 109.7(12) . .
C25 O4 K1 111.2(9) . .
C26 O4 K1 107.7(8) . .
C28 O5 C27 109.7(13) . .
C28 O5 K1 120.0(9) . .
C27 O5 K1 118.9(9) . .
C30 O6 C29 112.6(13) . .
C30 O6 K1 113.7(9) . .
C29 O6 K1 111.3(9) . .
C20 O7 C31 112.8(11) . .
C20 O7 K1 119.2(9) . .
C31 O7 K1 115.4(9) . .
C33 O8 C32 111.5(11) . .
C35 O9 C34 112.8(11) . .
C35 O9 K1 98.2(8) . .
C34 O9 K1 126.4(7) . .
C36 O10 C37 113.3(11) . .
C36 O10 K1 119.3(8) . .
C37 O10 K1 126.9(8) . .
C1 C1 O1 179.7(17) 2_655 .
O7 C20 C21 106.6(12) . .
O2 C21 C20 107.1(13) . .
O2 C22 C23 106.0(12) . .
O3 C23 C22 110.2(12) . .
O3 C24 C25 107.7(12) . .
O4 C25 C24 109.3(14) . .
O4 C26 C27 108.4(13) . .
O5 C27 C26 107.2(13) . .
O5 C28 C29 106.5(14) . .
O6 C29 C28 110.1(15) . .
O6 C30 C31 108.4(14) . .
O7 C31 C30 109.4(13) . .
O8 C32 C37 109.2(12) . 5_756
O8 C33 C34 108.2(12) . .
O9 C34 C33 107.3(12) . .
O9 C35 C36 113.7(12) . .
O9 C35 K1 57.2(6) . .
C36 C35 K1 89.4(8) . .
O10 C36 C35 107.4(12) . .
O10 C37 C32 114.1(12) . 5_756
C44 O11 C44 121(4) . 2_755
C45 O11 C45 129(3) . 2_755
O11 C44 C46 109(3) . .
C46 C45 O11 106(3) . .

loop_
_geom_bond_atom_site_label_1
_geom_bond_atom_site_label_2
_geom_bond_distance
_geom_bond_site_symmetry_2
Gd1 O1 2.087(10) .
Gd1 N1 2.307(12) .
Gd1 N2 2.310(12) .
Gd1 N3 2.330(12) .
Gd1 Si3 3.409(5) .
Gd1 Si6 3.411(5) .
Gd1 Si1 3.438(5) .
K1 O10 2.770(10) .
K1 O7 2.825(10) .
K1 O5 2.829(11) .
K1 O6 2.832(10) .
K1 O3 2.841(10) .
K1 O2 2.871(11) .
K1 O9 2.877(10) .
K1 O4 2.884(11) .
K1 C35 3.387(15) .
Si1 N1 1.726(13) .
Si1 C4 1.866(16) .
Si1 C3 1.876(18) .
Si1 C2 1.94(2) .
Si2 N1 1.691(14) .
Si2 C5 1.863(17) .
Si2 C7 1.895(19) .
Si2 C6 1.905(17) .
Si3 N3 1.706(13) .
Si3 C8 1.865(16) .
Si3 C10 1.878(17) .
Si3 C9 1.880(16) .
Si4 N3 1.699(13) .
Si4 C13 1.875(15) .
Si4 C11 1.877(16) .
Si4 C12 1.887(16) .
Si5 N2 1.700(13) .
Si5 C15 1.868(17) .
Si5 C16 1.879(19) .
Si5 C14 1.882(15) .
Si6 N2 1.717(12) .
Si6 C19 1.858(16) .
Si6 C17 1.868(18) .
Si6 C18 1.884(17) .
O1 C1 1.316(17) .
O2 C21 1.410(17) .
O2 C22 1.466(17) .
O3 C23 1.414(17) .
O3 C24 1.430(19) .
O4 C25 1.403(19) .
O4 C26 1.407(18) .
O5 C28 1.41(2) .
O5 C27 1.449(19) .
O6 C30 1.410(19) .
O6 C29 1.417(18) .
O7 C20 1.425(17) .
O7 C31 1.428(17) .
O8 C33 1.409(17) .
O8 C32 1.420(17) .
O9 C35 1.422(17) .
O9 C34 1.450(17) .
O10 C36 1.437(16) .
O10 C37 1.445(17) .
C1 C1 1.18(3) 2_655
C20 C21 1.52(2) .
C22 C23 1.49(2) .
C24 C25 1.53(2) .
C26 C27 1.50(2) .
C28 C29 1.52(3) .
C30 C31 1.46(2) .
C32 C37 1.49(2) 5_756
C33 C34 1.48(2) .
C35 C36 1.51(2) .
C37 C32 1.49(2) 5_756
O11 C44 1.40(4) .
O11 C44 1.40(4) 2_755
O11 C45 1.51(4) .
O11 C45 1.51(4) 2_755
C44 C46 1.51(5) .
C45 C46 1.45(4) .
